data_3000419
loop_
_publ_author_name
'Amira. T. Mohamed'
M.M.Arman.
Ebtesam.E.Ateia.

_publ_section_title
;
 A facile novel synthesis of AgCuO2 delafossite nanoparticles and
 evaluation of their antibacterial activity
;
_journal_name_full 'Personal communication to COD'
_journal_year 2022
_chemical_formula_sum 'Ag Cu O2'
_chemical_name_common AgCuO2
_space_group_IT_number 194
_space_group_name_Hall '-P 6c 2c'
_space_group_name_H-M_alt 'P 63/m m c'
_cell_angle_alpha 90.000000
_cell_angle_beta 90.000000
_cell_angle_gamma 120.000000
_cell_formula_units_Z 2
_cell_length_a 3.039000
_cell_length_b 3.039000
_cell_length_c 12.395000
_cell_volume 99.138
_cod_data_source_file AgCuO2H.cif
_cod_data_source_block AgCuO2H
_cod_depositor_comments
;Releasing structure 3000419 into public domain as personal
 communication to COD.
;
_cod_original_formula_sum 'Ag1 Cu1 O2'
_cod_database_code 3000419
_original_cell_volume 99.137643

loop_
_space_group_symop_operation_xyz
'x, y, z'
'-x, -y, -z'
'-y, x-y, z'
'y, -x+y, -z'
'-x+y, -x, z'
'x-y, x, -z'
'-x, -y, z+1/2'
'x, y, -z+1/2'
'y, -x+y, z+1/2'
'-y, x-y, -z+1/2'
'x-y, x, z+1/2'
'-x+y, -x, -z+1/2'
'y, x, -z'
'-y, -x, z'
'x-y, -y, -z'
'-x+y, y, z'
'-x, -x+y, -z'
'x, x-y, z'
'-y, -x, -z+1/2'
'y, x, z+1/2'
'-x+y, y, -z+1/2'
'x-y, -y, z+1/2'
'x, x-y, -z+1/2'
'-x, -x+y, z+1/2'

loop_
_atom_site_label
_atom_site_occupancy
_atom_site_fract_x
_atom_site_fract_y
_atom_site_fract_z
_atom_site_adp_type
_atom_site_type_symbol
Cu1 1.0 0.000000 0.000000 0.000000 Uiso Cu
O1 1.0 0.333333 0.666667 0.083333 Uiso O
Ag1 1.0 0.333333 0.666667 0.250000 Uiso Ag
